data_2221215
loop_
_publ_author_name
'Gowda, B. Thimme'
'Tokar\<c\'ik, Miroslav'
'Ko\<z\'i\<sek, Jozef'
'Chaithanya, U.'
'Fuess, Hartmut'

_publ_section_title
;
 4-Methyl-<i>N</i>-(4-methylphenyl)benzamide
;
_journal_coeditor_code TK2377
_journal_issue 3
_journal_name_full 'Acta Crystallographica Section E'
_journal_page_first o630
_journal_paper_doi 10.1107/S1600536809006497
_journal_volume 65
_journal_year 2009
_chemical_formula_iupac 'C15 H15 N O'
_chemical_formula_moiety 'C15 H15 N O'
_chemical_formula_sum 'C15 H15 N O'
_chemical_formula_weight 225.28
_chemical_name_systematic
;
4-Methyl-<i>N</i>-(4-methylphenyl)benzamide
;
_space_group_IT_number 15
_symmetry_cell_setting monoclinic
_symmetry_space_group_name_Hall '-C 2yc'
_symmetry_space_group_name_H-M 'C 1 2/c 1'
_atom_sites_solution_hydrogens geom
_atom_sites_solution_primary direct
_atom_sites_solution_secondary difmap
_audit_creation_method 'WinGX routine CIF_UPDATE'
_cell_angle_alpha 90
_cell_angle_beta 92.248(3)
_cell_angle_gamma 90
_cell_formula_units_Z 4
_cell_length_a 13.3236(5)
_cell_length_b 5.3591(2)
_cell_length_c 17.3525(6)
_cell_measurement_reflns_used 2932
_cell_measurement_temperature 295(2)
_cell_measurement_theta_max 29.2
_cell_measurement_theta_min 3.2
_cell_volume 1238.06(8)
_computing_cell_refinement 'CrysAlis RED (Oxford Diffraction, 2007)'
_computing_data_collection 'CrysAlis CCD (Oxford Diffraction, 2007)'
_computing_data_reduction 'CrysAlis RED (Oxford Diffraction, 2007)'
_computing_molecular_graphics
;
ORTEP-3 (Farrugia, 1997) and DIAMOND (Brandenburg, 2002)
;
_computing_publication_material
;
SHELXL97 (Sheldrick, 2008), PLATON (Spek, 2009) and WinGX
(Farrugia, 1999)
;
_computing_structure_refinement 'SHELXL97 (Sheldrick, 2008)'
_computing_structure_solution 'SHELXS97 (Sheldrick, 2008)'
_diffrn_ambient_temperature 295(2)
_diffrn_detector_area_resol_mean 10.434
_diffrn_measured_fraction_theta_full 0.995
_diffrn_measured_fraction_theta_max 0.995
_diffrn_measurement_device '4-circle kappa geometry goniometer'
_diffrn_measurement_device_type 'Oxford Diffraction Xcalibur System'
_diffrn_measurement_method '\w scans with \k offsets'
_diffrn_radiation_monochromator graphite
_diffrn_radiation_type MoK\a
_diffrn_radiation_wavelength 0.71073
_diffrn_reflns_av_R_equivalents 0.029
_diffrn_reflns_limit_h_max 16
_diffrn_reflns_limit_h_min -16
_diffrn_reflns_limit_k_max 6
_diffrn_reflns_limit_k_min -6
_diffrn_reflns_limit_l_max 21
_diffrn_reflns_limit_l_min -21
_diffrn_reflns_number 8166
_diffrn_reflns_theta_full 26.2
_diffrn_reflns_theta_max 26.2
_diffrn_reflns_theta_min 3.8
_diffrn_standards_decay_% 0
_diffrn_standards_number 0
_exptl_absorpt_coefficient_mu 0.076
_exptl_absorpt_correction_T_max 0.995
_exptl_absorpt_correction_T_min 0.984
_exptl_absorpt_correction_type multi-scan
_exptl_absorpt_process_details '(CrysAlis RED; Oxford Diffraction, 2007)'
_exptl_crystal_colour colorless
_exptl_crystal_density_diffrn 1.209
_exptl_crystal_density_method 'not measured'
_exptl_crystal_description plate
_exptl_crystal_F_000 480
_exptl_crystal_size_max 0.26
_exptl_crystal_size_mid 0.25
_exptl_crystal_size_min 0.07
_refine_diff_density_max 0.12
_refine_diff_density_min -0.12
_refine_ls_extinction_method none
_refine_ls_goodness_of_fit_ref 0.99
_refine_ls_hydrogen_treatment mixed
_refine_ls_matrix_type full
_refine_ls_number_parameters 154
_refine_ls_number_reflns 1235
_refine_ls_number_restraints 59
_refine_ls_restrained_S_all 0.99
_refine_ls_R_factor_all 0.060
_refine_ls_R_factor_gt 0.037
_refine_ls_shift/su_max_lt 0.001
_refine_ls_shift/su_mean 0
_refine_ls_structure_factor_coef Fsqd
_refine_ls_weighting_details
; calc
w=[exp(0.90(sin\q/\l)^2^)]/[\s^2^(Fo^2^)+(0.068P)^2^]
where P = 0.33333Fo^2^ + 0.66667Fc^2^
;
_refine_ls_weighting_scheme calc
_refine_ls_wR_factor_gt 0.095
_refine_ls_wR_factor_ref 0.103
_reflns_number_gt 775
_reflns_number_total 1235
_reflns_threshold_expression I>2\s(I)
_cod_data_source_file tk2377.cif
_cod_data_source_block I
_cod_original_sg_symbol_H-M 'C 2/c'
_cod_database_code 2221215
_cod_database_fobs_code 2221215

loop_
_symmetry_equiv_pos_as_xyz
'x, y, z'
'-x, y, -z+1/2'
'x+1/2, y+1/2, z'
'-x+1/2, y+1/2, -z+1/2'
'-x, -y, -z'
'x, -y, z-1/2'
'-x+1/2, -y+1/2, -z'
'x+1/2, -y+1/2, z-1/2'

loop_
_atom_site_type_symbol
_atom_site_label
_atom_site_fract_x
_atom_site_fract_y
_atom_site_fract_z
_atom_site_U_iso_or_equiv
_atom_site_adp_type
_atom_site_calc_flag
_atom_site_refinement_flags
_atom_site_occupancy
_atom_site_disorder_assembly
_atom_site_disorder_group
O O1 0.5 -0.0539(2) 0.25 0.0805(4) Uani d S 1 . .
C C8 0.52889(16) 0.1648(5) 0.26154(14) 0.0581(6) Uani d PU 0.5 . 1
C C9 0.6171(5) 0.2387(10) 0.3106(4) 0.0555(13) Uani d PDU 0.5 A 1
C C10 0.6994(7) 0.0833(15) 0.3106(7) 0.0633(14) Uani d PDU 0.5 A 1
H H10 0.6972 -0.0616 0.2811 0.076 Uiso calc PR 0.5 A 1
C C11 0.7862(10) 0.142(3) 0.3548(6) 0.0640(17) Uani d PDU 0.5 A 1
H H11 0.8413 0.0354 0.3549 0.077 Uiso calc PR 0.5 A 1
C C12 0.7905(9) 0.361(3) 0.3989(11) 0.061(2) Uani d PDU 0.5 A 1
C C13 0.7076(9) 0.522(3) 0.3987(9) 0.085(3) Uani d PDU 0.5 A 1
H H13 0.7087 0.6686 0.4272 0.102 Uiso calc PR 0.5 A 1
C C14 0.6229(6) 0.4507(13) 0.3538(6) 0.0705(18) Uani d PD 0.5 A 1
H H14 0.5671 0.555 0.3533 0.085 Uiso calc PR 0.5 A 1
C C15 0.8883(6) 0.3929(11) 0.4511(4) 0.0850(19) Uani d PU 0.5 A 1
H H15A 0.8777 0.5189 0.4893 0.127 Uiso calc PR 0.5 A 1
H H15B 0.9428 0.4419 0.4198 0.127 Uiso calc PR 0.5 A 1
H H15C 0.9044 0.2375 0.4762 0.127 Uiso calc PR 0.5 A 1
N N1 0.47296(14) 0.3550(4) 0.23226(11) 0.0625(6) Uani d P 0.5 . 2
H H1N 0.5 0.495(4) 0.25 0.075 Uiso d S 1 B 2
C C1 0.3832(5) 0.3400(10) 0.1864(4) 0.0567(15) Uani d PDU 0.5 C 2
C C2 0.3155(8) 0.1540(16) 0.1904(7) 0.0730(18) Uani d PDU 0.5 C 2
H H2 0.3287 0.0205 0.2235 0.088 Uiso calc PR 0.5 C 2
C C3 0.2279(10) 0.157(3) 0.1466(8) 0.083(3) Uani d PDU 0.5 C 2
H H3 0.1838 0.0245 0.1517 0.099 Uiso calc PR 0.5 C 2
C C4 0.2007(11) 0.343(3) 0.0962(12) 0.076(3) Uani d PDU 0.5 C 2
C C5 0.2728(8) 0.520(3) 0.0939(8) 0.081(2) Uani d PDU 0.5 C 2
H H5 0.2613 0.6482 0.0586 0.097 Uiso calc PR 0.5 C 2
C C6 0.3605(6) 0.5322(14) 0.1370(6) 0.0728(17) Uani d PDU 0.5 C 2
H H6 0.4035 0.6677 0.1329 0.087 Uiso calc PR 0.5 C 2
C C7 0.1050(8) 0.3838(19) 0.0558(5) 0.146(4) Uani d PDU 0.5 C 2
H H7A 0.0578 0.2603 0.0714 0.219 Uiso calc PR 0.5 C 2
H H7B 0.1134 0.3716 0.0012 0.219 Uiso calc PR 0.5 C 2
H H7C 0.0805 0.547 0.068 0.219 Uiso calc PR 0.5 C 2

loop_
_atom_site_aniso_label
_atom_site_aniso_U_11
_atom_site_aniso_U_22
_atom_site_aniso_U_33
_atom_site_aniso_U_12
_atom_site_aniso_U_13
_atom_site_aniso_U_23
O1 0.0817(8) 0.0553(7) 0.1022(9) 0 -0.0262(7) 0
C8 0.0577(18) 0.0537(13) 0.0624(16) -0.0023(10) -0.0047(12) -0.0014(11)
C9 0.0529(18) 0.053(3) 0.0602(18) 0.001(2) -0.0042(13) -0.004(2)
C10 0.052(2) 0.063(4) 0.074(2) 0.004(2) -0.0032(17) -0.016(3)
C11 0.046(3) 0.078(4) 0.067(3) 0.003(3) -0.0077(19) -0.001(2)
C12 0.045(3) 0.077(4) 0.058(4) -0.005(2) -0.016(2) 0.000(3)
C13 0.087(5) 0.082(4) 0.084(4) 0.024(4) -0.023(3) -0.008(3)
C14 0.056(2) 0.070(5) 0.084(4) 0.011(3) -0.019(2) -0.004(4)
C15 0.052(2) 0.104(3) 0.097(5) -0.017(2) -0.021(2) 0.001(3)
N1 0.0602(15) 0.0521(11) 0.0736(15) -0.0012(9) -0.0166(9) -0.0010(9)
C1 0.0564(17) 0.057(4) 0.056(2) 0.004(3) -0.0120(15) 0.004(3)
C2 0.075(5) 0.064(4) 0.080(3) 0.000(3) -0.003(3) 0.024(3)
C3 0.058(5) 0.085(4) 0.104(5) -0.017(3) -0.004(3) 0.002(3)
C4 0.069(5) 0.096(5) 0.063(4) 0.003(3) -0.007(4) -0.015(3)
C5 0.073(4) 0.104(5) 0.063(3) 0.003(3) -0.017(3) 0.016(3)
C6 0.074(4) 0.068(4) 0.076(3) -0.007(3) -0.007(3) 0.013(3)
C7 0.100(5) 0.274(11) 0.061(3) 0.040(5) -0.025(3) 0.001(4)

loop_
_atom_type_symbol
_atom_type_description
_atom_type_scat_dispersion_real
_atom_type_scat_dispersion_imag
_atom_type_scat_source
C C 0.0033 0.0016 'International Tables Vol C Tables 4.2.6.8 and 6.1.1.4'
H H 0 0 'International Tables Vol C Tables 4.2.6.8 and 6.1.1.4'
N N 0.0061 0.0033 'International Tables Vol C Tables 4.2.6.8 and 6.1.1.4'
O O 0.0106 0.006 'International Tables Vol C Tables 4.2.6.8 and 6.1.1.4'

loop_
_geom_angle_atom_site_label_1
_geom_angle_atom_site_label_2
_geom_angle_atom_site_label_3
_geom_angle_site_symmetry_1
_geom_angle_site_symmetry_3
_geom_angle
_geom_angle_publ_flag
C8 C8 C9 2_655 . 162.2(4) ?
O1 C8 C9 . . 125.3(3) ?
C14 C9 C10 . . 118.4(6) ?
C14 C9 C8 . . 124.6(6) ?
C10 C9 C8 . . 117.0(6) ?
C9 C10 C11 . . 120.4(9) ?
C9 C10 H10 . . 119.8 ?
C11 C10 H10 . . 119.8 ?
C10 C11 C12 . . 120.2(11) ?
C10 C11 H11 . . 119.9 ?
C12 C11 H11 . . 119.9 ?
C13 C12 C11 . . 119.9(10) ?
C13 C12 C15 . . 124.9(9) ?
C11 C12 C15 . . 114.9(8) ?
C14 C13 C12 . . 116.9(10) ?
C14 C13 H13 . . 121.5 ?
C12 C13 H13 . . 121.5 ?
C9 C14 C13 . . 124.1(8) ?
C9 C14 H14 . . 117.9 ?
C13 C14 H14 . . 117.9 ?
N1 N1 C1 2_655 . 172.2(4) ?
N1 N1 H1N 2_655 . 58.3(7) ?
C1 N1 H1N . . 124.7(6) ?
C2 C1 C6 . . 117.2(6) ?
C2 C1 N1 . . 124.5(6) ?
C6 C1 N1 . . 118.2(6) ?
C1 C2 C3 . . 121.3(9) ?
C1 C2 H2 . . 119.3 ?
C3 C2 H2 . . 119.3 ?
C4 C3 C2 . . 124.5(12) ?
C4 C3 H3 . . 117.8 ?
C2 C3 H3 . . 117.8 ?
C5 C4 C3 . . 111.0(12) ?
C5 C4 C7 . . 119.5(11) ?
C3 C4 C7 . . 129.0(10) ?
C4 C5 C6 . . 127.8(13) ?
C4 C5 H5 . . 116.1 ?
C6 C5 H5 . . 116.1 ?
C5 C6 C1 . . 118.1(10) ?
C5 C6 H6 . . 121 ?
C1 C6 H6 . . 121 ?
C4 C7 H7A . . 109.5 ?
C4 C7 H7B . . 109.5 ?
H7A C7 H7B . . 109.5 ?
C4 C7 H7C . . 109.5 ?
H7A C7 H7C . . 109.5 ?
H7B C7 H7C . . 109.5 ?

loop_
_geom_bond_atom_site_label_1
_geom_bond_atom_site_label_2
_geom_bond_site_symmetry_2
_geom_bond_distance
_geom_bond_publ_flag
O1 C8 . 1.247(3) ?
O1 C8 2_655 1.247(3) ?
C8 C8 2_655 0.854(4) ?
C8 C9 . 1.478(7) ?
C9 C14 . 1.362(6) ?
C9 C10 . 1.377(5) ?
C10 C11 . 1.398(7) ?
C10 H10 . 0.93 ?
C11 C12 . 1.402(7) ?
C11 H11 . 0.93 ?
C12 C13 . 1.400(6) ?
C12 C15 . 1.567(11) ?
C13 C14 . 1.398(10) ?
C13 H13 . 0.93 ?
C14 H14 . 0.93 ?
C15 H15A . 0.96 ?
C15 H15B . 0.96 ?
C15 H15C . 0.96 ?
N1 N1 2_655 0.929(3) ?
N1 C1 . 1.413(6) ?
N1 H1N . 0.883(15) ?
C1 C2 . 1.348(5) ?
C1 C6 . 1.366(5) ?
C2 C3 . 1.368(7) ?
C2 H2 . 0.93 ?
C3 C4 . 1.363(7) ?
C3 H3 . 0.93 ?
C4 C5 . 1.352(7) ?
C4 C7 . 1.447(14) ?
C5 C6 . 1.363(8) ?
C5 H5 . 0.93 ?
C6 H6 . 0.93 ?
C7 H7A . 0.96 ?
C7 H7B . 0.96 ?
C7 H7C . 0.96 ?

loop_
_geom_hbond_atom_site_label_D
_geom_hbond_atom_site_label_H
_geom_hbond_atom_site_label_A
_geom_hbond_site_symmetry_A
_geom_hbond_distance_DH
_geom_hbond_distance_HA
_geom_hbond_distance_DA
_geom_hbond_angle_DHA
N1 H1N O1 1_565 0.883(15) 2.416(19) 3.202(3) 148.3(6)

loop_
_geom_torsion_atom_site_label_1
_geom_torsion_atom_site_label_2
_geom_torsion_atom_site_label_3
_geom_torsion_atom_site_label_4
_geom_torsion_site_symmetry_1
_geom_torsion_site_symmetry_2
_geom_torsion_site_symmetry_3
_geom_torsion_site_symmetry_4
_geom_torsion
_geom_torsion_publ_flag
C8 O1 C8 C9 2_655 . . . 169.7(6) ?
C8 C8 C9 C14 2_655 . . . 1.0(19) ?
O1 C8 C9 C14 . . . . -145.7(6) ?
C8 C8 C9 C10 2_655 . . . -177.5(15) ?
O1 C8 C9 C10 . . . . 35.8(9) ?
C14 C9 C10 C11 . . . . 0.6(15) ?
C8 C9 C10 C11 . . . . 179.2(9) ?
C9 C10 C11 C12 . . . . -1(2) ?
C10 C11 C12 C13 . . . . 0(3) ?
C10 C11 C12 C15 . . . . 175.0(12) ?
C11 C12 C13 C14 . . . . 0(3) ?
C15 C12 C13 C14 . . . . -174.0(15) ?
C10 C9 C14 C13 . . . . -0.2(16) ?
C8 C9 C14 C13 . . . . -178.6(11) ?
C12 C13 C14 C9 . . . . 0(2) ?
C6 C1 C2 C3 . . . . 0.1(17) ?
N1 C1 C2 C3 . . . . 176.9(10) ?
C1 C2 C3 C4 . . . . 0(3) ?
C2 C3 C4 C5 . . . . 1(3) ?
C2 C3 C4 C7 . . . . -170.1(17) ?
C3 C4 C5 C6 . . . . -3(3) ?
C7 C4 C5 C6 . . . . 169.1(16) ?
C4 C5 C6 C1 . . . . 4(3) ?
C2 C1 C6 C5 . . . . -1.7(15) ?
N1 C1 C6 C5 . . . . -178.8(10) ?
